data_8107350
loop_
_publ_author_name
'Li, Ji'
'Miao, Mingzhi'

_publ_section_title
;
 The crystal structure of
 (tris(2-benzimidazolylmethyl)amine)-benzoato-copper(II) perchlorate
 monohydrate, CuC31H28N7O7Cl
;
_journal_issue 1
_journal_name_full 'Zeitschrift f\"ur Kristallographie - New Crystal Structures'
_journal_page_first 51
_journal_page_last 53
_journal_paper_doi 10.1515/ncrs-2022-0426
_journal_volume 238
_journal_year 2023
_chemical_formula_moiety 'C31 H26 Cu N7 O2, Cl O4, H2 O'
_chemical_formula_sum 'C31 H28 Cl Cu N7 O7'
_chemical_formula_weight 709.59
_space_group_crystal_system triclinic
_space_group_IT_number 2
_space_group_name_Hall '-P 1'
_space_group_name_H-M_alt 'P -1'
_atom_sites_solution_hydrogens mixed
_atom_sites_solution_primary dual
_cell_angle_alpha 100.297(2)
_cell_angle_beta 98.411(2)
_cell_angle_gamma 112.774(3)
_cell_formula_units_Z 2
_cell_length_a 10.1386(6)
_cell_length_b 12.1155(8)
_cell_length_c 14.1972(8)
_cell_measurement_reflns_used 9988
_cell_measurement_temperature 250.00
_cell_measurement_theta_max 56.29
_cell_measurement_theta_min 2.83
_cell_volume 1536.78(17)
_computing_cell_refinement 'SAINT v7.68A (Bruker, 2003) [1]'
_computing_data_collection 'Bruker APEX II'
_computing_data_reduction 'SAINT v7.68A (Bruker, 2003)'
_computing_molecular_graphics 'Diamond (Brandenburg, 2006)[5]'
_computing_publication_material 'Olex2 (Dolomanov et al., 2009)[5]'
_computing_structure_refinement 'ShelXL (Sheldrick, 2015) [2-3]'
_computing_structure_solution 'ShelXS (Sheldrick, 2015) [2-3]'
_diffrn_ambient_temperature 250.00
_diffrn_measured_fraction_theta_full 0.995
_diffrn_measured_fraction_theta_max 0.994
_diffrn_measurement_device_type 'Bruker D8 Venture Photon III'
_diffrn_measurement_method '\f and \w scans'
_diffrn_radiation_type GaK\a
_diffrn_radiation_wavelength 1.34139
_diffrn_reflns_av_R_equivalents 0.0754
_diffrn_reflns_av_unetI/netI 0.0642
_diffrn_reflns_Laue_measured_fraction_full 0.995
_diffrn_reflns_Laue_measured_fraction_max 0.994
_diffrn_reflns_limit_h_max 12
_diffrn_reflns_limit_h_min -12
_diffrn_reflns_limit_k_max 15
_diffrn_reflns_limit_k_min -15
_diffrn_reflns_limit_l_max 16
_diffrn_reflns_limit_l_min -17
_diffrn_reflns_number 31453
_diffrn_reflns_point_group_measured_fraction_full 0.995
_diffrn_reflns_point_group_measured_fraction_max 0.994
_diffrn_reflns_theta_full 53.594
_diffrn_reflns_theta_max 57.171
_diffrn_reflns_theta_min 2.833
_diffrn_source_current 3.57
_diffrn_source_power 0.250
_diffrn_source_voltage 69.95
_diffrn_standards_number 0
_exptl_absorpt_coefficient_mu 4.702
_exptl_absorpt_correction_T_max 0.7512
_exptl_absorpt_correction_T_min 0.5330
_exptl_absorpt_correction_type multi-scan
_exptl_absorpt_process_details 'SADABS, (Sheldrick, 2008) [6]'
_exptl_crystal_colour green
_exptl_crystal_colour_primary green
_exptl_crystal_density_diffrn 1.533
_exptl_crystal_description block
_exptl_crystal_F_000 730
_exptl_crystal_size_max 0.12
_exptl_crystal_size_mid 0.1
_exptl_crystal_size_min 0.08
_refine_diff_density_max 0.465
_refine_diff_density_min -0.477
_refine_diff_density_rms 0.077
_refine_ls_extinction_coef 0.0089(9)
_refine_ls_extinction_expression Fc^*^=kFc[1+0.001xFc^2^\l^3^/sin(2\q)]^-1/4^
_refine_ls_extinction_method 'SHELXL-2019/1 (Sheldrick 2019)'
_refine_ls_goodness_of_fit_ref 1.100
_refine_ls_hydrogen_treatment constr
_refine_ls_matrix_type full
_refine_ls_number_parameters 428
_refine_ls_number_reflns 6297
_refine_ls_number_restraints 0
_refine_ls_restrained_S_all 1.100
_refine_ls_R_factor_all 0.0911
_refine_ls_R_factor_gt 0.0613
_refine_ls_shift/su_max 0.001
_refine_ls_shift/su_mean 0.000
_refine_ls_structure_factor_coef Fsqd
_refine_ls_weighting_details 'w=1/[\s^2^(Fo^2^)+(0.0605P)^2^+1.6130P] where P=(Fo^2^+2Fc^2^)/3'
_refine_ls_weighting_scheme calc
_refine_ls_wR_factor_gt 0.1370
_refine_ls_wR_factor_ref 0.1519
_reflns_Friedel_coverage 0.000
_reflns_Friedel_fraction_full .
_reflns_Friedel_fraction_max .
_reflns_number_gt 4653
_reflns_number_total 6297
_reflns_threshold_expression 'I > 2\s(I)'
_cod_data_source_file suppl_j_ncrs-2022-0426_suppl.cif
_cod_data_source_block I
_cod_original_cell_volume 1536.78(16)
_cod_database_code 8107350
_shelx_space_group_comment
; 
The symmetry employed for this shelxl refinement is uniquely defined 
by the following loop, which should always be used as a source of 
symmetry information in preference to the above space-group names. 
They are only intended as comments. 
;
_shelx_estimated_absorpt_t_max 0.705
_shelx_estimated_absorpt_t_min 0.602
_olex2_refinement_description
; 
1. Fixed Uiso 
 At 1.2 times of: 
  All C(H) groups, All C(H,H) groups, All N(H) groups 
 At 1.5 times of: 
  All O(H,H) groups 
2.a Free rotating group: 
 O7(H7B,H7C) 
2.b Secondary CH2 refined with riding coordinates: 
 C9(H9A,H9B), C17(H17A,H17B), C1(H1A,H1B) 
2.c Aromatic/amide H refined with riding coordinates: 
 N5(H5), N7(H7), N3(H3), C15(H15), C14(H14), C13(H13), C12(H12), C23(H23), 
 C22(H22), C21(H21), C20(H20), C7(H7A), C6(H6), C5(H5A), C4(H4), C30(H30), 
 C29(H29), C28(H28), C27(H27), C26(H26) 
;
_olex2_submission_special_instructions 'No special instructions were received'

loop_
_space_group_symop_operation_xyz
'x, y, z'
'-x, -y, -z'

loop_
_atom_site_label
_atom_site_type_symbol
_atom_site_fract_x
_atom_site_fract_y
_atom_site_fract_z
_atom_site_U_iso_or_equiv
_atom_site_adp_type
_atom_site_occupancy
_atom_site_site_symmetry_order
_atom_site_calc_flag
_atom_site_refinement_flags_posn
_atom_site_refinement_flags_adp
_atom_site_refinement_flags_occupancy
_atom_site_disorder_assembly
_atom_site_disorder_group
C1 C 0.3026(4) 0.5266(3) 0.3699(3) 0.0350(8) Uani 1 1 d . . . . .
H1A H 0.297624 0.443128 0.349122 0.042 Uiso 1 1 calc R U . . .
H1B H 0.206706 0.519292 0.380807 0.042 Uiso 1 1 calc R U . . .
C2 C 0.4204(4) 0.5994(3) 0.4616(3) 0.0326(8) Uani 1 1 d . . . . .
C3 C 0.6344(4) 0.7281(3) 0.5567(3) 0.0332(8) Uani 1 1 d . . . . .
C4 C 0.7797(4) 0.8134(3) 0.5969(3) 0.0402(9) Uani 1 1 d . . . . .
H4 H 0.844504 0.843629 0.557056 0.048 Uiso 1 1 calc R U . . .
C5 C 0.8242(5) 0.8517(4) 0.6989(3) 0.0508(11) Uani 1 1 d . . . . .
H5A H 0.922297 0.908393 0.728621 0.061 Uiso 1 1 calc R U . . .
C6 C 0.7288(5) 0.8092(4) 0.7585(3) 0.0509(11) Uani 1 1 d . . . . .
H6 H 0.763136 0.839019 0.827346 0.061 Uiso 1 1 calc R U . . .
C7 C 0.5849(5) 0.7243(4) 0.7189(3) 0.0453(10) Uani 1 1 d . . . . .
H7A H 0.520112 0.694888 0.759010 0.054 Uiso 1 1 calc R U . . .
C8 C 0.5399(4) 0.6841(3) 0.6169(3) 0.0338(8) Uani 1 1 d . . . . .
C9 C 0.3050(4) 0.7030(3) 0.3081(3) 0.0359(8) Uani 1 1 d . . . . .
H9A H 0.312573 0.734895 0.378061 0.043 Uiso 1 1 calc R U . . .
H9B H 0.203938 0.678292 0.271531 0.043 Uiso 1 1 calc R U . . .
C10 C 0.4109(4) 0.8008(3) 0.2710(3) 0.0324(8) Uani 1 1 d . . . . .
C11 C 0.6102(4) 0.9108(3) 0.2333(3) 0.0347(8) Uani 1 1 d . . . . .
C12 C 0.7501(4) 0.9592(4) 0.2140(3) 0.0444(10) Uani 1 1 d . . . . .
H12 H 0.821665 0.932055 0.235515 0.053 Uiso 1 1 calc R U . . .
C13 C 0.7784(5) 1.0481(4) 0.1623(4) 0.0577(12) Uani 1 1 d . . . . .
H13 H 0.870874 1.081514 0.147311 0.069 Uiso 1 1 calc R U . . .
C14 C 0.6736(5) 1.0898(4) 0.1317(4) 0.0610(13) Uani 1 1 d . . . . .
H14 H 0.697820 1.151439 0.097107 0.073 Uiso 1 1 calc R U . . .
C15 C 0.5357(5) 1.0440(4) 0.1502(3) 0.0507(11) Uani 1 1 d . . . . .
H15 H 0.465434 1.072703 0.129305 0.061 Uiso 1 1 calc R U . . .
C16 C 0.5060(4) 0.9529(3) 0.2014(3) 0.0377(9) Uani 1 1 d . . . . .
C17 C 0.2744(4) 0.5132(4) 0.1923(3) 0.0381(9) Uani 1 1 d . . . . .
H17A H 0.240182 0.556654 0.149512 0.046 Uiso 1 1 calc R U . . .
H17B H 0.189293 0.438679 0.192806 0.046 Uiso 1 1 calc R U . . .
C18 C 0.3853(4) 0.4778(3) 0.1539(3) 0.0346(8) Uani 1 1 d . . . . .
C19 C 0.5974(4) 0.4846(3) 0.1355(3) 0.0331(8) Uani 1 1 d . . . . .
C20 C 0.7452(4) 0.5135(4) 0.1403(3) 0.0415(9) Uani 1 1 d . . . . .
H20 H 0.820159 0.582448 0.187506 0.050 Uiso 1 1 calc R U . . .
C21 C 0.7771(5) 0.4361(4) 0.0726(3) 0.0482(10) Uani 1 1 d . . . . .
H21 H 0.876105 0.453620 0.073284 0.058 Uiso 1 1 calc R U . . .
C22 C 0.6668(5) 0.3330(4) 0.0035(3) 0.0514(11) Uani 1 1 d . . . . .
H22 H 0.693218 0.280833 -0.039373 0.062 Uiso 1 1 calc R U . . .
C23 C 0.5210(5) 0.3053(4) -0.0038(3) 0.0459(10) Uani 1 1 d . . . . .
H23 H 0.446714 0.236658 -0.051603 0.055 Uiso 1 1 calc R U . . .
C24 C 0.4879(4) 0.3839(3) 0.0630(3) 0.0356(8) Uani 1 1 d . . . . .
C25 C 1.0259(4) 0.7569(3) 0.4409(3) 0.0344(8) Uani 1 1 d . . . . .
C26 C 1.0934(4) 0.7230(4) 0.5154(3) 0.0453(10) Uani 1 1 d . . . . .
H26 H 1.040880 0.649099 0.532003 0.054 Uiso 1 1 calc R U . . .
C27 C 1.2383(5) 0.7980(5) 0.5655(3) 0.0534(11) Uani 1 1 d . . . . .
H27 H 1.282714 0.776753 0.617947 0.064 Uiso 1 1 calc R U . . .
C28 C 1.3171(5) 0.9033(4) 0.5386(4) 0.0559(12) Uani 1 1 d . . . . .
H28 H 1.415919 0.953354 0.571964 0.067 Uiso 1 1 calc R U . . .
C29 C 1.2519(4) 0.9357(4) 0.4632(4) 0.0538(12) Uani 1 1 d . . . . .
H29 H 1.306816 1.006517 0.443713 0.065 Uiso 1 1 calc R U . . .
C30 C 1.1053(4) 0.8639(3) 0.4159(3) 0.0454(10) Uani 1 1 d . . . . .
H30 H 1.059611 0.888482 0.366336 0.054 Uiso 1 1 calc R U . . .
C31 C 0.8657(4) 0.6789(4) 0.3920(3) 0.0372(9) Uani 1 1 d . . . . .
Cl1 Cl -0.02683(11) 0.20570(11) -0.06739(8) 0.0573(3) Uani 1 1 d . . . . .
Cu1 Cu 0.58207(5) 0.66700(5) 0.32064(4) 0.03158(19) Uani 1 1 d . . . . .
N1 N 0.3424(3) 0.5950(3) 0.2939(2) 0.0305(6) Uani 1 1 d . . . . .
N2 N 0.5550(3) 0.6740(3) 0.4580(2) 0.0327(7) Uani 1 1 d . . . . .
N3 N 0.4067(3) 0.6014(3) 0.5544(2) 0.0362(7) Uani 1 1 d . . . . .
H3 H 0.327868 0.558207 0.572021 0.043 Uiso 1 1 calc R U . . .
N4 N 0.5473(3) 0.8152(3) 0.2766(2) 0.0327(7) Uani 1 1 d . . . . .
N5 N 0.3798(3) 0.8820(3) 0.2280(2) 0.0359(7) Uani 1 1 d . . . . .
H5 H 0.296590 0.888357 0.218795 0.043 Uiso 1 1 calc R U . . .
N6 N 0.5283(3) 0.5416(3) 0.1933(2) 0.0325(7) Uani 1 1 d . . . . .
N7 N 0.3560(3) 0.3835(3) 0.0771(2) 0.0395(7) Uani 1 1 d . . . . .
H7 H 0.268823 0.330854 0.041989 0.047 Uiso 1 1 calc R U . . .
O1 O 0.7955(3) 0.7341(2) 0.35524(19) 0.0408(6) Uani 1 1 d . . . . .
O2 O 0.8106(3) 0.5669(3) 0.3910(2) 0.0524(8) Uani 1 1 d . . . . .
O3 O -0.0648(4) 0.2634(7) -0.1372(4) 0.172(3) Uani 1 1 d . . . . .
O4 O 0.1035(4) 0.1932(5) -0.0742(4) 0.128(2) Uani 1 1 d . . . . .
O5 O 0.0037(5) 0.2821(5) 0.0254(3) 0.1167(17) Uani 1 1 d . . . . .
O6 O -0.1499(4) 0.0938(4) -0.0786(4) 0.1058(15) Uani 1 1 d . . . . .
O7 O 0.9594(5) 0.4327(5) 0.2954(4) 0.1051(14) Uani 1 1 d G . . . .
H7B H 0.897568 0.452785 0.321219 0.158 Uiso 1 1 d G U . . .
H7C H 0.912689 0.372704 0.243210 0.158 Uiso 1 1 d G U . . .

loop_
_atom_site_aniso_label
_atom_site_aniso_U_11
_atom_site_aniso_U_22
_atom_site_aniso_U_33
_atom_site_aniso_U_23
_atom_site_aniso_U_13
_atom_site_aniso_U_12
Cu1 0.0268(3) 0.0335(3) 0.0317(3) 0.0046(2) 0.0057(2) 0.0121(2)
Cl1 0.0348(6) 0.0683(7) 0.0547(7) 0.0032(6) 0.0021(5) 0.0159(5)
O1 0.0314(14) 0.0455(15) 0.0424(16) 0.0089(12) 0.0064(11) 0.0152(12)
O2 0.0388(16) 0.0402(16) 0.070(2) 0.0173(14) 0.0175(14) 0.0055(13)
O7 0.078(3) 0.135(4) 0.106(4) 0.027(3) 0.004(3) 0.058(3)
N4 0.0309(16) 0.0333(16) 0.0330(17) 0.0077(13) 0.0068(13) 0.0135(13)
N5 0.0317(16) 0.0386(17) 0.0395(18) 0.0072(14) 0.0066(13) 0.0188(14)
N1 0.0262(15) 0.0307(15) 0.0316(16) 0.0050(12) 0.0054(12) 0.0109(12)
N6 0.0310(16) 0.0342(16) 0.0306(16) 0.0031(13) 0.0073(13) 0.0144(13)
N7 0.0391(18) 0.0410(18) 0.0293(17) -0.0018(14) 0.0023(13) 0.0143(15)
N2 0.0285(15) 0.0324(15) 0.0338(17) 0.0081(13) 0.0073(13) 0.0095(13)
N3 0.0357(17) 0.0314(16) 0.0432(19) 0.0127(14) 0.0157(14) 0.0125(13)
C10 0.0325(19) 0.0324(18) 0.031(2) 0.0030(15) 0.0068(15) 0.0151(15)
C16 0.040(2) 0.035(2) 0.034(2) 0.0052(16) 0.0048(16) 0.0148(17)
C15 0.054(3) 0.047(2) 0.052(3) 0.020(2) 0.006(2) 0.021(2)
C14 0.064(3) 0.057(3) 0.061(3) 0.031(2) 0.015(2) 0.017(2)
C13 0.044(3) 0.061(3) 0.064(3) 0.030(2) 0.014(2) 0.012(2)
C12 0.036(2) 0.049(2) 0.044(2) 0.0155(19) 0.0092(18) 0.0123(18)
C11 0.036(2) 0.0312(18) 0.031(2) 0.0049(15) 0.0070(16) 0.0106(16)
C9 0.0324(19) 0.039(2) 0.041(2) 0.0098(17) 0.0104(16) 0.0192(16)
C17 0.0282(19) 0.046(2) 0.033(2) 0.0003(17) 0.0027(15) 0.0139(17)
C18 0.0323(19) 0.038(2) 0.032(2) 0.0084(16) 0.0065(15) 0.0137(16)
C19 0.038(2) 0.0372(19) 0.0259(19) 0.0072(15) 0.0078(15) 0.0187(16)
C24 0.043(2) 0.038(2) 0.0256(19) 0.0044(16) 0.0054(16) 0.0194(17)
C23 0.060(3) 0.043(2) 0.030(2) -0.0001(17) 0.0058(19) 0.024(2)
C22 0.076(3) 0.055(3) 0.036(2) 0.007(2) 0.018(2) 0.042(3)
C21 0.054(3) 0.063(3) 0.045(3) 0.015(2) 0.019(2) 0.038(2)
C20 0.041(2) 0.049(2) 0.037(2) 0.0091(18) 0.0111(17) 0.0216(19)
C1 0.0288(18) 0.0306(18) 0.041(2) 0.0076(16) 0.0073(16) 0.0087(15)
C2 0.0327(19) 0.0267(17) 0.036(2) 0.0065(15) 0.0078(15) 0.0109(15)
C3 0.035(2) 0.0283(18) 0.034(2) 0.0059(15) 0.0061(16) 0.0131(15)
C8 0.039(2) 0.0294(18) 0.033(2) 0.0084(15) 0.0100(16) 0.0142(16)
C7 0.055(3) 0.046(2) 0.038(2) 0.0144(19) 0.0119(19) 0.021(2)
C6 0.064(3) 0.049(2) 0.029(2) 0.0041(18) 0.001(2) 0.019(2)
C5 0.044(2) 0.046(2) 0.050(3) 0.008(2) 0.002(2) 0.010(2)
C4 0.037(2) 0.039(2) 0.038(2) 0.0089(17) 0.0056(17) 0.0114(17)
C31 0.0296(19) 0.041(2) 0.036(2) 0.0095(17) 0.0117(16) 0.0094(17)
C25 0.0271(18) 0.0355(19) 0.037(2) 0.0037(16) 0.0061(15) 0.0130(16)
C30 0.035(2) 0.034(2) 0.063(3) 0.0092(19) 0.0047(19) 0.0137(17)
C29 0.034(2) 0.032(2) 0.085(3) 0.005(2) 0.010(2) 0.0082(18)
C28 0.034(2) 0.047(3) 0.067(3) -0.016(2) 0.000(2) 0.015(2)
C27 0.051(3) 0.076(3) 0.035(2) 0.001(2) 0.0018(19) 0.037(3)
C26 0.039(2) 0.056(3) 0.042(2) 0.014(2) 0.0094(18) 0.022(2)
O4 0.050(2) 0.151(4) 0.149(4) -0.041(3) 0.004(3) 0.048(3)
O6 0.052(2) 0.063(2) 0.160(4) 0.012(3) -0.014(2) 0.0006(19)
O5 0.081(3) 0.125(4) 0.099(3) -0.045(3) -0.005(2) 0.038(3)
O3 0.046(2) 0.267(7) 0.169(5) 0.158(5) -0.009(3) 0.000(3)

loop_
_atom_type_symbol
_atom_type_description
_atom_type_scat_dispersion_real
_atom_type_scat_dispersion_imag
_atom_type_scat_source
C C 0.0137 0.0067 'International Tables Vol C Tables 4.2.6.8 and 6.1.1.4'
H H 0.0000 0.0000 'International Tables Vol C Tables 4.2.6.8 and 6.1.1.4'
Cl Cl 0.3281 0.5435 'International Tables Vol C Tables 4.2.6.8 and 6.1.1.4'
Cu Cu -2.7974 3.6876 'International Tables Vol C Tables 4.2.6.8 and 6.1.1.4'
N N 0.0241 0.0134 'International Tables Vol C Tables 4.2.6.8 and 6.1.1.4'
O O 0.0389 0.0241 'International Tables Vol C Tables 4.2.6.8 and 6.1.1.4'

loop_
_geom_angle_atom_site_label_1
_geom_angle_atom_site_label_2
_geom_angle_atom_site_label_3
_geom_angle
_geom_angle_site_symmetry_1
_geom_angle_site_symmetry_3
O1 Cu1 N4 101.77(11) . .
O1 Cu1 N1 175.56(11) . .
O1 Cu1 N6 102.72(11) . .
O1 Cu1 N2 96.51(11) . .
N4 Cu1 N1 79.13(11) . .
N6 Cu1 N4 103.13(11) . .
N6 Cu1 N1 81.22(11) . .
N6 Cu1 N2 139.07(12) . .
N2 Cu1 N4 107.85(12) . .
N2 Cu1 N1 79.10(11) . .
O4 Cl1 O6 114.7(3) . .
O5 Cl1 O4 105.3(3) . .
O5 Cl1 O6 109.4(3) . .
O5 Cl1 O3 108.2(4) . .
O3 Cl1 O4 111.8(4) . .
O3 Cl1 O6 107.2(3) . .
C31 O1 Cu1 123.3(2) . .
H7B O7 H7C 109.4 . .
C10 N4 Cu1 111.7(2) . .
C10 N4 C11 105.7(3) . .
C11 N4 Cu1 141.1(2) . .
C10 N5 H5 126.5 . .
C10 N5 C16 106.9(3) . .
C16 N5 H5 126.5 . .
C9 N1 Cu1 107.5(2) . .
C17 N1 Cu1 109.4(2) . .
C17 N1 C9 111.5(3) . .
C1 N1 Cu1 105.2(2) . .
C1 N1 C9 110.8(3) . .
C1 N1 C17 112.1(3) . .
C18 N6 Cu1 115.4(2) . .
C18 N6 C19 105.6(3) . .
C19 N6 Cu1 138.3(2) . .
C18 N7 H7 126.0 . .
C18 N7 C24 108.1(3) . .
C24 N7 H7 126.0 . .
C2 N2 Cu1 113.3(2) . .
C2 N2 C3 105.5(3) . .
C3 N2 Cu1 141.1(2) . .
C2 N3 H3 126.1 . .
C2 N3 C8 107.8(3) . .
C8 N3 H3 126.1 . .
N4 C10 N5 112.6(3) . .
N4 C10 C9 121.9(3) . .
N5 C10 C9 125.5(3) . .
N5 C16 C15 132.5(4) . .
N5 C16 C11 105.4(3) . .
C15 C16 C11 122.1(4) . .
C16 C15 H15 121.8 . .
C14 C15 C16 116.3(4) . .
C14 C15 H15 121.8 . .
C15 C14 H14 118.9 . .
C15 C14 C13 122.3(4) . .
C13 C14 H14 118.9 . .
C14 C13 H13 119.2 . .
C12 C13 C14 121.6(4) . .
C12 C13 H13 119.2 . .
C13 C12 H12 121.4 . .
C13 C12 C11 117.2(4) . .
C11 C12 H12 121.4 . .
N4 C11 C16 109.4(3) . .
N4 C11 C12 130.0(3) . .
C16 C11 C12 120.5(3) . .
N1 C9 C10 108.0(3) . .
N1 C9 H9A 110.1 . .
N1 C9 H9B 110.1 . .
C10 C9 H9A 110.1 . .
C10 C9 H9B 110.1 . .
H9A C9 H9B 108.4 . .
N1 C17 H17A 109.8 . .
N1 C17 H17B 109.8 . .
N1 C17 C18 109.2(3) . .
H17A C17 H17B 108.3 . .
C18 C17 H17A 109.8 . .
C18 C17 H17B 109.8 . .
N6 C18 N7 112.4(3) . .
N6 C18 C17 121.9(3) . .
N7 C18 C17 125.7(3) . .
C24 C19 N6 108.1(3) . .
C20 C19 N6 131.3(3) . .
C20 C19 C24 120.6(3) . .
N7 C24 C19 105.8(3) . .
N7 C24 C23 132.1(4) . .
C23 C24 C19 122.0(4) . .
C24 C23 H23 121.7 . .
C22 C23 C24 116.7(4) . .
C22 C23 H23 121.7 . .
C23 C22 H22 119.1 . .
C23 C22 C21 121.9(4) . .
C21 C22 H22 119.1 . .
C22 C21 H21 119.1 . .
C20 C21 C22 121.8(4) . .
C20 C21 H21 119.1 . .
C19 C20 H20 121.5 . .
C21 C20 C19 116.9(4) . .
C21 C20 H20 121.5 . .
N1 C1 H1A 110.5 . .
N1 C1 H1B 110.5 . .
N1 C1 C2 106.4(3) . .
H1A C1 H1B 108.6 . .
C2 C1 H1A 110.5 . .
C2 C1 H1B 110.5 . .
N2 C2 N3 112.2(3) . .
N2 C2 C1 121.2(3) . .
N3 C2 C1 126.5(3) . .
C8 C3 N2 108.3(3) . .
C4 C3 N2 130.8(3) . .
C4 C3 C8 120.9(3) . .
N3 C8 C3 106.1(3) . .
N3 C8 C7 131.9(4) . .
C7 C8 C3 122.1(4) . .
C8 C7 H7A 121.6 . .
C6 C7 C8 116.9(4) . .
C6 C7 H7A 121.6 . .
C7 C6 H6 119.3 . .
C7 C6 C5 121.3(4) . .
C5 C6 H6 119.3 . .
C6 C5 H5A 118.9 . .
C4 C5 C6 122.2(4) . .
C4 C5 H5A 118.9 . .
C3 C4 H4 121.7 . .
C5 C4 C3 116.6(4) . .
C5 C4 H4 121.7 . .
O1 C31 C25 116.3(3) . .
O2 C31 O1 124.7(3) . .
O2 C31 C25 119.0(3) . .
C30 C25 C31 121.4(3) . .
C30 C25 C26 119.3(3) . .
C26 C25 C31 119.3(3) . .
C25 C30 H30 119.8 . .
C25 C30 C29 120.4(4) . .
C29 C30 H30 119.8 . .
C30 C29 H29 120.0 . .
C28 C29 C30 120.0(4) . .
C28 C29 H29 120.0 . .
C29 C28 H28 119.9 . .
C29 C28 C27 120.1(4) . .
C27 C28 H28 119.9 . .
C28 C27 H27 120.0 . .
C28 C27 C26 120.1(4) . .
C26 C27 H27 120.0 . .
C25 C26 C27 120.0(4) . .
C25 C26 H26 120.0 . .
C27 C26 H26 120.0 . .

loop_
_geom_bond_atom_site_label_1
_geom_bond_atom_site_label_2
_geom_bond_distance
_geom_bond_site_symmetry_2
Cu1 O1 1.942(2) .
Cu1 N4 2.137(3) .
Cu1 N1 2.187(3) .
Cu1 N6 1.991(3) .
Cu1 N2 2.001(3) .
Cl1 O4 1.402(4) .
Cl1 O6 1.405(4) .
Cl1 O5 1.383(4) .
Cl1 O3 1.401(5) .
O1 C31 1.269(4) .
O2 C31 1.248(4) .
O7 H7B 0.8601 .
O7 H7C 0.8601 .
N4 C10 1.313(4) .
N4 C11 1.386(4) .
N5 H5 0.8700 .
N5 C10 1.356(4) .
N5 C16 1.387(5) .
N1 C9 1.486(4) .
N1 C17 1.486(4) .
N1 C1 1.484(5) .
N6 C18 1.324(4) .
N6 C19 1.407(5) .
N7 H7 0.8700 .
N7 C18 1.335(5) .
N7 C24 1.379(5) .
N2 C2 1.328(4) .
N2 C3 1.405(4) .
N3 H3 0.8700 .
N3 C2 1.343(5) .
N3 C8 1.378(5) .
C10 C9 1.495(5) .
C16 C15 1.390(5) .
C16 C11 1.394(5) .
C15 H15 0.9400 .
C15 C14 1.374(6) .
C14 H14 0.9400 .
C14 C13 1.391(7) .
C13 H13 0.9400 .
C13 C12 1.373(6) .
C12 H12 0.9400 .
C12 C11 1.400(5) .
C9 H9A 0.9800 .
C9 H9B 0.9800 .
C17 H17A 0.9800 .
C17 H17B 0.9800 .
C17 C18 1.488(5) .
C19 C24 1.396(5) .
C19 C20 1.389(5) .
C24 C23 1.391(5) .
C23 H23 0.9400 .
C23 C22 1.367(6) .
C22 H22 0.9400 .
C22 C21 1.390(6) .
C21 H21 0.9400 .
C21 C20 1.383(6) .
C20 H20 0.9400 .
C1 H1A 0.9800 .
C1 H1B 0.9800 .
C1 C2 1.489(5) .
C3 C8 1.393(5) .
C3 C4 1.388(5) .
C8 C7 1.386(5) .
C7 H7A 0.9400 .
C7 C6 1.377(6) .
C6 H6 0.9400 .
C6 C5 1.389(6) .
C5 H5A 0.9400 .
C5 C4 1.385(6) .
C4 H4 0.9400 .
C31 C25 1.503(5) .
C25 C30 1.378(5) .
C25 C26 1.384(5) .
C30 H30 0.9400 .
C30 C29 1.384(5) .
C29 H29 0.9400 .
C29 C28 1.370(6) .
C28 H28 0.9400 .
C28 C27 1.374(7) .
C27 H27 0.9400 .
C27 C26 1.386(6) .
C26 H26 0.9400 .

loop_
_geom_hbond_atom_site_label_D
_geom_hbond_atom_site_label_H
_geom_hbond_atom_site_label_A
_geom_hbond_distance_DH
_geom_hbond_distance_HA
_geom_hbond_distance_DA
_geom_hbond_angle_DHA
_geom_hbond_site_symmetry_A
_geom_hbond_publ_flag
O7 H7B O2 0.86 2.09 2.910(6) 158.5 . yes
N5 H5 O6 0.87 2.40 3.053(5) 132.3 2_565 yes
N5 H5 O3 0.87 2.31 2.931(5) 128.3 2_565 yes
N7 H7 O4 0.87 2.09 2.921(5) 160.4 . yes
N3 H3 O2 0.87 1.84 2.684(4) 161.8 2_666 yes
C1 H1B O7 0.98 2.34 3.155(5) 140.0 1_455 yes

loop_
_geom_torsion_atom_site_label_1
_geom_torsion_atom_site_label_2
_geom_torsion_atom_site_label_3
_geom_torsion_atom_site_label_4
_geom_torsion
_geom_torsion_site_symmetry_1
_geom_torsion_site_symmetry_2
_geom_torsion_site_symmetry_3
_geom_torsion_site_symmetry_4
Cu1 O1 C31 O2 16.2(5) . . . .
Cu1 O1 C31 C25 -163.0(2) . . . .
Cu1 N4 C10 N5 -169.9(2) . . . .
Cu1 N4 C10 C9 9.5(4) . . . .
Cu1 N4 C11 C16 163.5(3) . . . .
Cu1 N4 C11 C12 -12.1(7) . . . .
Cu1 N1 C9 C10 36.0(3) . . . .
Cu1 N1 C17 C18 16.6(3) . . . .
Cu1 N1 C1 C2 37.9(3) . . . .
Cu1 N6 C18 N7 -170.7(2) . . . .
Cu1 N6 C18 C17 10.8(4) . . . .
Cu1 N6 C19 C24 167.4(3) . . . .
Cu1 N6 C19 C20 -13.1(6) . . . .
Cu1 N2 C2 N3 177.2(2) . . . .
Cu1 N2 C2 C1 -3.9(4) . . . .
Cu1 N2 C3 C8 -176.9(3) . . . .
Cu1 N2 C3 C4 4.6(6) . . . .
O1 C31 C25 C30 -24.2(5) . . . .
O1 C31 C25 C26 153.1(4) . . . .
O2 C31 C25 C30 156.5(4) . . . .
O2 C31 C25 C26 -26.1(5) . . . .
N4 C10 C9 N1 -32.2(5) . . . .
N5 C10 C9 N1 147.0(3) . . . .
N5 C16 C15 C14 -175.9(4) . . . .
N5 C16 C11 N4 1.0(4) . . . .
N5 C16 C11 C12 177.0(3) . . . .
N1 C17 C18 N6 -19.1(5) . . . .
N1 C17 C18 N7 162.6(3) . . . .
N1 C1 C2 N2 -25.4(4) . . . .
N1 C1 C2 N3 153.4(3) . . . .
N6 C19 C24 N7 1.2(4) . . . .
N6 C19 C24 C23 -177.4(3) . . . .
N6 C19 C20 C21 178.7(4) . . . .
N7 C24 C23 C22 -179.5(4) . . . .
N2 C3 C8 N3 1.9(4) . . . .
N2 C3 C8 C7 -177.6(3) . . . .
N2 C3 C4 C5 178.2(4) . . . .
N3 C8 C7 C6 179.9(4) . . . .
C10 N4 C11 C16 -0.1(4) . . . .
C10 N4 C11 C12 -175.6(4) . . . .
C10 N5 C16 C15 175.4(4) . . . .
C10 N5 C16 C11 -1.5(4) . . . .
C16 N5 C10 N4 1.5(4) . . . .
C16 N5 C10 C9 -177.8(3) . . . .
C16 C15 C14 C13 -0.1(7) . . . .
C15 C16 C11 N4 -176.3(4) . . . .
C15 C16 C11 C12 -0.3(6) . . . .
C15 C14 C13 C12 -0.7(8) . . . .
C14 C13 C12 C11 1.0(7) . . . .
C13 C12 C11 N4 174.6(4) . . . .
C13 C12 C11 C16 -0.5(6) . . . .
C11 N4 C10 N5 -0.9(4) . . . .
C11 N4 C10 C9 178.5(3) . . . .
C11 C16 C15 C14 0.6(6) . . . .
C9 N1 C17 C18 135.4(3) . . . .
C9 N1 C1 C2 -78.0(3) . . . .
C17 N1 C9 C10 -83.8(3) . . . .
C17 N1 C1 C2 156.7(3) . . . .
C18 N6 C19 C24 -1.5(4) . . . .
C18 N6 C19 C20 178.0(4) . . . .
C18 N7 C24 C19 -0.5(4) . . . .
C18 N7 C24 C23 177.9(4) . . . .
C19 N6 C18 N7 1.2(4) . . . .
C19 N6 C18 C17 -177.4(3) . . . .
C19 C24 C23 C22 -1.3(6) . . . .
C24 N7 C18 N6 -0.5(4) . . . .
C24 N7 C18 C17 178.0(3) . . . .
C24 C19 C20 C21 -1.9(5) . . . .
C24 C23 C22 C21 -1.5(6) . . . .
C23 C22 C21 C20 2.7(6) . . . .
C22 C21 C20 C19 -0.9(6) . . . .
C20 C19 C24 N7 -178.3(3) . . . .
C20 C19 C24 C23 3.0(5) . . . .
C1 N1 C9 C10 150.5(3) . . . .
C1 N1 C17 C18 -99.7(3) . . . .
C2 N2 C3 C8 -1.2(4) . . . .
C2 N2 C3 C4 -179.7(4) . . . .
C2 N3 C8 C3 -1.8(4) . . . .
C2 N3 C8 C7 177.6(4) . . . .
C3 N2 C2 N3 0.1(4) . . . .
C3 N2 C2 C1 179.0(3) . . . .
C3 C8 C7 C6 -0.8(6) . . . .
C8 N3 C2 N2 1.1(4) . . . .
C8 N3 C2 C1 -177.8(3) . . . .
C8 C3 C4 C5 -0.1(5) . . . .
C8 C7 C6 C5 -0.4(6) . . . .
C7 C6 C5 C4 1.3(7) . . . .
C6 C5 C4 C3 -1.0(6) . . . .
C4 C3 C8 N3 -179.5(3) . . . .
C4 C3 C8 C7 1.1(6) . . . .
C31 C25 C30 C29 178.7(4) . . . .
C31 C25 C26 C27 -175.9(4) . . . .
C25 C30 C29 C28 -3.0(7) . . . .
C30 C25 C26 C27 1.5(6) . . . .
C30 C29 C28 C27 1.8(7) . . . .
C29 C28 C27 C26 1.1(7) . . . .
C28 C27 C26 C25 -2.7(6) . . . .
C26 C25 C30 C29 1.4(6) . . . .
